data_7029379
loop_
_publ_author_name
'Khavasi, Hamid Reza'
'Mir Mohammad Sadegh, Bahareh'

_publ_section_title
;
 Effect of robust \p-\p stacking synthon on the formation of mercury
 coordination compounds; an unusual pseudo-square planar geometry.
;
_journal_issue 14
_journal_name_full 'Dalton transactions (Cambridge, England : 2003)'
_journal_page_first 5564
_journal_page_last 5573
_journal_paper_doi 10.1039/c3dt53220h
_journal_volume 43
_journal_year 2014
_chemical_formula_sum 'C30 H22 Hg I2 N6 O2'
_chemical_formula_weight 952.93
_chemical_name_systematic
; 
 ? 
;
_space_group_IT_number 15
_symmetry_cell_setting monoclinic
_symmetry_space_group_name_Hall '-C 2yc'
_symmetry_space_group_name_H-M 'C 1 2/c 1'
_atom_sites_solution_hydrogens geom
_atom_sites_solution_primary direct
_atom_sites_solution_secondary difmap
_audit_creation_method SHELXL-97
_cell_angle_alpha 90.00
_cell_angle_beta 111.401(7)
_cell_angle_gamma 90.00
_cell_formula_units_Z 4
_cell_length_a 29.313(3)
_cell_length_b 6.8788(4)
_cell_length_c 15.5479(12)
_cell_measurement_reflns_used 11496
_cell_measurement_temperature 298(2)
_cell_measurement_theta_max 26.00
_cell_measurement_theta_min 2.66
_cell_volume 2918.9(4)
_computing_cell_refinement 'X-Area 1.31 (Stoe & Cie GmbH, 2005)'
_computing_data_collection 'X-Area 1.31 (Stoe & Cie GmbH, 2005)'
_computing_data_reduction 'X-Area 1.31 (Stoe & Cie GmbH, 2005)'
_computing_molecular_graphics 'ORTEP-3 for Windows (Farrugia, 1997)'
_computing_publication_material 'WinGX (Farrugia, 1999)'
_computing_structure_refinement 'SHELXL-97 (Sheldrick, 1997)'
_computing_structure_solution 'SHELXS-97 (Sheldrick, 1990)'
_diffrn_ambient_temperature 298(2)
_diffrn_detector_area_resol_mean '0.15 mm'
_diffrn_measured_fraction_theta_full 0.999
_diffrn_measured_fraction_theta_max 0.999
_diffrn_measurement_device_type 'STOE IPDS II'
_diffrn_measurement_method 'rotation method'
_diffrn_radiation_monochromator graphite
_diffrn_radiation_source 'fine-focus sealed tube'
_diffrn_radiation_type MoK\a
_diffrn_radiation_wavelength 0.71073
_diffrn_reflns_av_R_equivalents 0.0875
_diffrn_reflns_av_sigmaI/netI 0.0708
_diffrn_reflns_limit_h_max 36
_diffrn_reflns_limit_h_min -35
_diffrn_reflns_limit_k_max 8
_diffrn_reflns_limit_k_min -7
_diffrn_reflns_limit_l_max 19
_diffrn_reflns_limit_l_min -19
_diffrn_reflns_number 11496
_diffrn_reflns_theta_full 26.00
_diffrn_reflns_theta_max 26.00
_diffrn_reflns_theta_min 2.66
_diffrn_standards_number 0
_exptl_absorpt_coefficient_mu 7.428
_exptl_absorpt_correction_T_max 0.7786
_exptl_absorpt_correction_T_min 0.6363
_exptl_absorpt_correction_type numerical
_exptl_absorpt_process_details 'shape of crystal determined optically'
_exptl_crystal_colour Colorless
_exptl_crystal_density_diffrn 2.168
_exptl_crystal_density_method 'not measured'
_exptl_crystal_description Block
_exptl_crystal_F_000 1784
_exptl_crystal_size_max 0.23
_exptl_crystal_size_mid 0.22
_exptl_crystal_size_min 0.10
_refine_diff_density_max 1.572
_refine_diff_density_min -1.452
_refine_diff_density_rms 0.326
_refine_ls_extinction_coef 0.0009(2)
_refine_ls_extinction_expression Fc^*^=kFc[1+0.001xFc^2^\l^3^/sin(2\q)]^-1/4^
_refine_ls_extinction_method SHELXL
_refine_ls_goodness_of_fit_ref 1.070
_refine_ls_hydrogen_treatment constr
_refine_ls_matrix_type full
_refine_ls_number_parameters 187
_refine_ls_number_reflns 2874
_refine_ls_number_restraints 0
_refine_ls_restrained_S_all 1.070
_refine_ls_R_factor_all 0.0915
_refine_ls_R_factor_gt 0.0905
_refine_ls_shift/su_max 0.003
_refine_ls_shift/su_mean 0.000
_refine_ls_structure_factor_coef Fsqd
_refine_ls_weighting_details 'calc w=1/[\s^2^(Fo^2^)+(0.1721P)^2^+8.8526P] where P=(Fo^2^+2Fc^2^)/3'
_refine_ls_weighting_scheme calc
_refine_ls_wR_factor_gt 0.1615
_refine_ls_wR_factor_ref 0.1818
_reflns_number_gt 1919
_reflns_number_total 2874
_reflns_threshold_expression >2sigma(I)
_cod_data_source_file c3dt53220h.txt
_cod_data_source_block d:\determination\solution\671\kh671-abs2
_cod_depositor_comments
;
The following automatic conversions were performed:

'_symmetry_cell_setting' value 'Monoclinic' changed to 'monoclinic'
according to
/usr/data/users/saulius/crontab/automatic-downloads/current/RSC/lib/dictionaries/cif_core.dic
dictionary named 'cif_core.dic' version 2.4.2 from 2011-04-26.

Automatic conversion script
Id: cif_fix_values 2281 2013-09-26 08:29:07Z andrius 
;
_cod_original_sg_symbol_H-M C2/c
_cod_original_formula_sum 'C30 H22 Hg1 I2 N6 O2'
_cod_database_code 7029379

loop_
_symmetry_equiv_pos_as_xyz
'x, y, z'
'-x, y, -z+1/2'
'x+1/2, y+1/2, z'
'-x+1/2, y+1/2, -z+1/2'
'-x, -y, -z'
'x, -y, z-1/2'
'-x+1/2, -y+1/2, -z'
'x+1/2, -y+1/2, z-1/2'

loop_
_atom_site_label
_atom_site_type_symbol
_atom_site_fract_x
_atom_site_fract_y
_atom_site_fract_z
_atom_site_U_iso_or_equiv
_atom_site_adp_type
_atom_site_occupancy
_atom_site_symmetry_multiplicity
_atom_site_calc_flag
_atom_site_refinement_flags
C1 C 0.1806(5) 0.372(2) 0.4455(9) 0.056(3) Uani 1 1 d .
H1 H 0.1961 0.3814 0.5092 0.067 Uiso 1 1 calc R
C2 C 0.1301(5) 0.355(2) 0.4091(10) 0.061(3) Uani 1 1 d .
H2 H 0.1126 0.3570 0.4483 0.073 Uiso 1 1 calc R
C3 C 0.1337(4) 0.344(2) 0.2664(8) 0.049(3) Uani 1 1 d .
H3 H 0.1182 0.3374 0.2025 0.059 Uiso 1 1 calc R
C4 C 0.1839(4) 0.3609(19) 0.3042(8) 0.046(3) Uani 1 1 d .
C5 C 0.2139(5) 0.362(2) 0.2413(9) 0.052(3) Uani 1 1 d .
C6 C 0.3023(4) 0.3604(19) 0.2637(8) 0.047(3) Uani 1 1 d .
C7 C 0.2988(4) 0.3609(18) 0.1719(8) 0.049(3) Uani 1 1 d .
H7 H 0.2680 0.3681 0.1251 0.059 Uiso 1 1 calc R
C8 C 0.3411(5) 0.3506(19) 0.1485(8) 0.050(3) Uani 1 1 d .
C9 C 0.3389(5) 0.346(2) 0.0568(9) 0.058(3) Uani 1 1 d .
H9 H 0.3086 0.3545 0.0089 0.069 Uiso 1 1 calc R
C10 C 0.3810(6) 0.328(2) 0.0364(9) 0.064(4) Uani 1 1 d .
H10 H 0.3790 0.3223 -0.0247 0.077 Uiso 1 1 calc R
C11 C 0.4263(6) 0.317(2) 0.1081(11) 0.072(4) Uani 1 1 d .
H11 H 0.4547 0.3126 0.0947 0.086 Uiso 1 1 calc R
C12 C 0.4296(6) 0.315(2) 0.1974(11) 0.067(4) Uani 1 1 d .
H12 H 0.4600 0.2995 0.2443 0.080 Uiso 1 1 calc R
C13 C 0.3880(5) 0.334(2) 0.2200(8) 0.054(3) Uani 1 1 d .
C14 C 0.3907(5) 0.334(2) 0.3140(9) 0.056(3) Uani 1 1 d .
H14 H 0.4211 0.3277 0.3616 0.067 Uiso 1 1 calc R
C15 C 0.3502(5) 0.344(2) 0.3350(8) 0.059(3) Uani 1 1 d .
H15 H 0.3532 0.3408 0.3966 0.070 Uiso 1 1 calc R
N1 N 0.2076(4) 0.3742(16) 0.3946(7) 0.051(2) Uani 1 1 d .
N2 N 0.1066(4) 0.3369(17) 0.3196(8) 0.058(3) Uani 1 1 d .
N3 N 0.2621(4) 0.3685(17) 0.2908(7) 0.052(2) Uani 1 1 d .
H3B H 0.2694 0.3795 0.3494 0.063 Uiso 1 1 calc R
O1 O 0.1964(4) 0.355(2) 0.1590(7) 0.077(3) Uani 1 1 d .
Hg1 Hg 0.0000 0.28034(15) 0.2500 0.0828(5) Uani 1 2 d S
I1 I 0.00188(4) 0.2805(2) 0.08567(6) 0.0759(5) Uani 1 1 d .

loop_
_atom_site_aniso_label
_atom_site_aniso_U_11
_atom_site_aniso_U_22
_atom_site_aniso_U_33
_atom_site_aniso_U_23
_atom_site_aniso_U_13
_atom_site_aniso_U_12
C1 0.054(7) 0.059(8) 0.051(7) 0.005(6) 0.016(6) -0.010(6)
C2 0.062(8) 0.063(8) 0.065(8) 0.005(7) 0.032(7) 0.006(6)
C3 0.039(6) 0.066(8) 0.044(6) -0.003(5) 0.016(5) -0.001(5)
C4 0.048(6) 0.047(6) 0.042(6) -0.002(5) 0.016(5) 0.003(5)
C5 0.054(7) 0.050(7) 0.056(7) -0.002(6) 0.025(6) 0.001(6)
C6 0.047(6) 0.060(7) 0.042(6) 0.007(5) 0.024(5) 0.005(5)
C7 0.043(6) 0.049(6) 0.053(6) 0.002(5) 0.015(5) 0.001(5)
C8 0.064(7) 0.044(6) 0.043(6) 0.002(5) 0.022(6) -0.006(6)
C9 0.067(8) 0.070(8) 0.043(6) 0.003(6) 0.027(6) 0.004(7)
C10 0.084(10) 0.079(10) 0.036(6) 0.004(6) 0.029(6) -0.012(8)
C11 0.078(10) 0.084(11) 0.073(9) -0.022(8) 0.052(8) -0.025(8)
C12 0.059(8) 0.077(10) 0.072(9) -0.016(7) 0.034(7) -0.013(7)
C13 0.065(8) 0.055(7) 0.043(6) -0.007(5) 0.023(6) -0.018(6)
C14 0.040(6) 0.079(9) 0.047(6) -0.005(6) 0.013(5) -0.012(6)
C15 0.056(7) 0.090(10) 0.031(5) -0.006(6) 0.018(5) -0.013(7)
N1 0.049(5) 0.060(6) 0.055(6) -0.002(5) 0.031(5) -0.006(5)
N2 0.051(6) 0.063(7) 0.065(7) -0.004(5) 0.027(5) -0.001(5)
N3 0.046(6) 0.067(7) 0.051(5) -0.003(5) 0.026(5) -0.003(5)
O1 0.058(6) 0.120(9) 0.054(6) -0.004(6) 0.021(5) 0.003(6)
Hg1 0.1396(10) 0.0740(7) 0.0572(6) 0.000 0.0625(6) 0.000
I1 0.0638(7) 0.1263(11) 0.0464(6) 0.0094(5) 0.0307(5) 0.0013(5)

loop_
_atom_type_symbol
_atom_type_description
_atom_type_scat_dispersion_real
_atom_type_scat_dispersion_imag
_atom_type_scat_source
C C 0.0033 0.0016 'International Tables Vol C Tables 4.2.6.8 and 6.1.1.4'
H H 0.0000 0.0000 'International Tables Vol C Tables 4.2.6.8 and 6.1.1.4'
N N 0.0061 0.0033 'International Tables Vol C Tables 4.2.6.8 and 6.1.1.4'
O O 0.0106 0.0060 'International Tables Vol C Tables 4.2.6.8 and 6.1.1.4'
Hg Hg -2.3894 9.2266 'International Tables Vol C Tables 4.2.6.8 and 6.1.1.4'
I I -0.4742 1.8119 'International Tables Vol C Tables 4.2.6.8 and 6.1.1.4'

loop_
_geom_angle_atom_site_label_1
_geom_angle_atom_site_label_2
_geom_angle_atom_site_label_3
_geom_angle
_geom_angle_site_symmetry_1
N1 C1 C2 123.2(12) .
N1 C1 H1 118.4 .
C2 C1 H1 118.4 .
N2 C2 C1 120.7(13) .
N2 C2 H2 119.6 .
C1 C2 H2 119.6 .
N2 C3 C4 121.5(11) .
N2 C3 H3 119.3 .
C4 C3 H3 119.3 .
N1 C4 C3 121.5(11) .
N1 C4 C5 118.4(11) .
C3 C4 C5 120.0(10) .
O1 C5 N3 124.5(12) .
O1 C5 C4 124.2(12) .
N3 C5 C4 111.3(11) .
N3 C6 C7 123.8(11) .
N3 C6 C15 117.7(10) .
C7 C6 C15 118.5(11) .
C6 C7 C8 121.2(11) .
C6 C7 H7 119.4 .
C8 C7 H7 119.4 .
C9 C8 C7 122.8(12) .
C9 C8 C13 117.8(12) .
C7 C8 C13 119.4(11) .
C10 C9 C8 121.2(13) .
C10 C9 H9 119.4 .
C8 C9 H9 119.4 .
C11 C10 C9 119.4(12) .
C11 C10 H10 120.3 .
C9 C10 H10 120.3 .
C12 C11 C10 120.8(14) .
C12 C11 H11 119.6 .
C10 C11 H11 119.6 .
C11 C12 C13 121.0(15) .
C11 C12 H12 119.5 .
C13 C12 H12 119.5 .
C12 C13 C8 119.7(12) .
C12 C13 C14 122.0(13) .
C8 C13 C14 118.3(12) .
C15 C14 C13 121.6(12) .
C15 C14 H14 119.2 .
C13 C14 H14 119.2 .
C14 C15 C6 121.1(11) .
C14 C15 H15 119.5 .
C6 C15 H15 119.5 .
C1 N1 C4 116.3(11) .
C2 N2 C3 116.7(11) .
C5 N3 C6 131.1(11) .
C5 N3 H3B 114.5 .
C6 N3 H3B 114.5 .
I1 Hg1 I1 179.96(7) 2

loop_
_geom_bond_atom_site_label_1
_geom_bond_atom_site_label_2
_geom_bond_distance
_geom_bond_site_symmetry_2
C1 N1 1.308(16) .
C1 C2 1.383(19) .
C1 H1 0.9300 .
C2 N2 1.314(18) .
C2 H2 0.9300 .
C3 N2 1.341(16) .
C3 C4 1.378(17) .
C3 H3 0.9300 .
C4 N1 1.325(16) .
C4 C5 1.533(17) .
C5 O1 1.193(16) .
C5 N3 1.340(16) .
C6 N3 1.392(15) .
C6 C7 1.393(17) .
C6 C15 1.441(17) .
C7 C8 1.417(18) .
C7 H7 0.9300 .
C8 C9 1.402(17) .
C8 C13 1.423(19) .
C9 C10 1.39(2) .
C9 H9 0.9300 .
C10 C11 1.39(2) .
C10 H10 0.9300 .
C11 C12 1.36(2) .
C11 H11 0.9300 .
C12 C13 1.39(2) .
C12 H12 0.9300 .
C13 C14 1.436(18) .
C14 C15 1.340(18) .
C14 H14 0.9300 .
C15 H15 0.9300 .
N3 H3B 0.8600 .
Hg1 I1 2.5755(9) 2
Hg1 I1 2.5756(9) .

loop_
_geom_torsion_atom_site_label_1
_geom_torsion_atom_site_label_2
_geom_torsion_atom_site_label_3
_geom_torsion_atom_site_label_4
_geom_torsion
N1 C1 C2 N2 1(2)
N2 C3 C4 N1 -1(2)
N2 C3 C4 C5 178.1(12)
N1 C4 C5 O1 -178.5(13)
C3 C4 C5 O1 2(2)
N1 C4 C5 N3 2.8(18)
C3 C4 C5 N3 -176.5(13)
N3 C6 C7 C8 -179.4(12)
C15 C6 C7 C8 -1.5(19)
C6 C7 C8 C9 178.3(13)
C6 C7 C8 C13 1.9(19)
C7 C8 C9 C10 -177.3(13)
C13 C8 C9 C10 -1(2)
C8 C9 C10 C11 -1(2)
C9 C10 C11 C12 4(2)
C10 C11 C12 C13 -4(2)
C11 C12 C13 C8 2(2)
C11 C12 C13 C14 -178.9(14)
C9 C8 C13 C12 0(2)
C7 C8 C13 C12 177.0(13)
C9 C8 C13 C14 -178.6(13)
C7 C8 C13 C14 -2.1(19)
C12 C13 C14 C15 -177.0(15)
C8 C13 C14 C15 2(2)
C13 C14 C15 C6 -2(2)
N3 C6 C15 C14 179.5(14)
C7 C6 C15 C14 1(2)
C2 C1 N1 C4 0(2)
C3 C4 N1 C1 0(2)
C5 C4 N1 C1 -179.7(11)
C1 C2 N2 C3 -3(2)
C4 C3 N2 C2 3(2)
O1 C5 N3 C6 -3(3)
C4 C5 N3 C6 175.7(13)
C7 C6 N3 C5 6(2)
C15 C6 N3 C5 -171.8(14)
